data_2017927
loop_
_publ_author_name
'Tutughamiarso, Maya'
'Bolte, Michael'
'Wagner, Guido'
'Egert, Ernst'

_publ_section_title
;
 Five pseudopolymorphs and a cocrystal of nitrofurantoin
;
_journal_coeditor_code EG3064
_journal_issue 1
_journal_name_full 'Acta Crystallographica Section C'
_journal_page_first o18
_journal_page_last o25
_journal_paper_doi 10.1107/S0108270110046755
_journal_volume 67
_journal_year 2011
_chemical_formula_iupac 'C9 H11 N3 O2, C3 H7 N O'
_chemical_formula_moiety 'C9 H11 N3 O2, C3 H7 N O'
_chemical_formula_sum 'C12 H18 N4 O3'
_chemical_formula_weight 266.30
_chemical_name_systematic
;
2,6-diacetaminopyridine dimethylformamide monosolvate
;
_space_group_IT_number 14
_symmetry_cell_setting monoclinic
_symmetry_space_group_name_Hall '-P 2ybc'
_symmetry_space_group_name_H-M 'P 1 21/c 1'
_atom_sites_solution_hydrogens geom
_atom_sites_solution_primary direct
_atom_sites_solution_secondary difmap
_audit_creation_method SHELXL-97
_cell_angle_alpha 90.00
_cell_angle_beta 94.327(5)
_cell_angle_gamma 90.00
_cell_formula_units_Z 4
_cell_length_a 11.3031(7)
_cell_length_b 13.1539(8)
_cell_length_c 9.3959(5)
_cell_measurement_reflns_used 6874
_cell_measurement_temperature 173(2)
_cell_measurement_theta_max 25.9
_cell_measurement_theta_min 3.31
_cell_volume 1393.00(14)
_computing_cell_refinement 'X-AREA (Stoe & Cie, 2001)'
_computing_data_collection 'X-AREA (Stoe & Cie, 2001)'
_computing_data_reduction 'X-AREA (Stoe & Cie, 2001)'
_computing_molecular_graphics
;
Mercury (Macrae <i>et al.</i>, 2008) and XP (Sheldrick, 2008);
;
_computing_publication_material 'publCIF (Westrip, 2010)'
_computing_structure_refinement 'SHELXL97 (Sheldrick, 2008)'
_computing_structure_solution 'SHELXS97 (Sheldrick, 2008)'
_diffrn_ambient_temperature 173(2)
_diffrn_measured_fraction_theta_full 0.998
_diffrn_measured_fraction_theta_max 0.987
_diffrn_measurement_device_type 'Stoe IPDS II two-circle diffractometer'
_diffrn_measurement_method \w
_diffrn_radiation_monochromator graphite
_diffrn_radiation_source 'fine-focus sealed tube'
_diffrn_radiation_type MoK\a
_diffrn_radiation_wavelength 0.71073
_diffrn_reflns_av_R_equivalents 0.1003
_diffrn_reflns_av_sigmaI/netI 0.0595
_diffrn_reflns_limit_h_max 13
_diffrn_reflns_limit_h_min -13
_diffrn_reflns_limit_k_max 15
_diffrn_reflns_limit_k_min -15
_diffrn_reflns_limit_l_max 11
_diffrn_reflns_limit_l_min -10
_diffrn_reflns_number 12406
_diffrn_reflns_theta_full 25.00
_diffrn_reflns_theta_max 25.64
_diffrn_reflns_theta_min 3.31
_diffrn_standards_number 0
_exptl_absorpt_coefficient_mu 0.093
_exptl_absorpt_correction_type none
_exptl_crystal_colour colourless
_exptl_crystal_density_diffrn 1.270
_exptl_crystal_density_method 'not measured'
_exptl_crystal_description block
_exptl_crystal_F_000 568
_exptl_crystal_size_max 0.50
_exptl_crystal_size_mid 0.40
_exptl_crystal_size_min 0.40
_refine_diff_density_max 0.238
_refine_diff_density_min -0.185
_refine_ls_extinction_coef 0.024(3)
_refine_ls_extinction_expression Fc^*^=kFc[1+0.001xFc^2^\l^3^/sin(2\q)]^-1/4^
_refine_ls_extinction_method SHELXL
_refine_ls_goodness_of_fit_ref 0.927
_refine_ls_hydrogen_treatment mixed
_refine_ls_matrix_type full
_refine_ls_number_parameters 187
_refine_ls_number_reflns 2603
_refine_ls_number_restraints 0
_refine_ls_restrained_S_all 0.927
_refine_ls_R_factor_all 0.0583
_refine_ls_R_factor_gt 0.0415
_refine_ls_shift/su_max 0.000
_refine_ls_shift/su_mean 0.000
_refine_ls_structure_factor_coef Fsqd
_refine_ls_weighting_details 'calc w=1/[\s^2^(Fo^2^)+(0.0587P)^2^+0.0000P] where P=(Fo^2^+2Fc^2^)/3'
_refine_ls_weighting_scheme calc
_refine_ls_wR_factor_gt 0.0931
_refine_ls_wR_factor_ref 0.0990
_reflns_number_gt 1967
_reflns_number_total 2603
_reflns_threshold_expression I>2\s(I)
_cod_data_source_file eg3064.cif
_cod_data_source_block II
_cod_original_sg_symbol_H-M 'P 21/c'
_cod_database_code 2017927
_cod_database_fobs_code 2017927

loop_
_symmetry_equiv_pos_as_xyz
'x, y, z'
'-x, y+1/2, -z+1/2'
'-x, -y, -z'
'x, -y-1/2, z-1/2'

loop_
_atom_site_type_symbol
_atom_site_label
_atom_site_fract_x
_atom_site_fract_y
_atom_site_fract_z
_atom_site_U_iso_or_equiv
_atom_site_adp_type
_atom_site_calc_flag
_atom_site_refinement_flags
_atom_site_occupancy
_atom_site_disorder_assembly
_atom_site_disorder_group
N N1 0.81887(10) 0.42930(9) 0.33685(12) 0.0280(3) Uani d . 1 . .
C C2 0.77593(12) 0.52246(11) 0.30726(16) 0.0299(3) Uani d . 1 . .
C C3 0.77636(13) 0.59988(11) 0.40791(17) 0.0356(4) Uani d . 1 . .
H H3 0.7454 0.6653 0.3838 0.043 Uiso calc R 1 . .
C C4 0.82346(14) 0.57795(12) 0.54412(17) 0.0372(4) Uani d . 1 . .
H H4 0.8245 0.6291 0.6156 0.045 Uiso calc R 1 . .
C C5 0.86915(13) 0.48275(12) 0.57834(16) 0.0340(4) Uani d . 1 . .
H H5 0.9016 0.4672 0.6720 0.041 Uiso calc R 1 . .
C C6 0.86552(12) 0.41064(11) 0.46952(15) 0.0278(3) Uani d . 1 . .
N N21 0.72814(12) 0.53106(10) 0.16546(14) 0.0347(3) Uani d . 1 . .
H H21 0.7197(16) 0.4710(17) 0.118(2) 0.053(5) Uiso d . 1 . .
C C22 0.69884(14) 0.61764(12) 0.09140(18) 0.0371(4) Uani d . 1 . .
C C23 0.64755(17) 0.59993(13) -0.05894(19) 0.0469(4) Uani d . 1 . .
H H23A 0.5641 0.6209 -0.0674 0.070 Uiso calc PR 0.42(5) A 1
H H23B 0.6532 0.5276 -0.0822 0.070 Uiso calc PR 0.42(5) A 1
H H23C 0.6919 0.6398 -0.1251 0.070 Uiso calc PR 0.42(5) A 1
H H23D 0.5674 0.5718 -0.0572 0.070 Uiso d PR 0.58(5) A 2
H H23E 0.6978 0.5519 -0.1067 0.070 Uiso d PR 0.58(5) A 2
H H23F 0.6440 0.6646 -0.1111 0.070 Uiso d PR 0.58(5) A 2
O O24 0.71192(12) 0.70272(9) 0.14172(14) 0.0516(3) Uani d . 1 . .
N N61 0.91380(11) 0.31284(10) 0.48319(13) 0.0285(3) Uani d . 1 . .
H H61 0.9215(15) 0.2810(14) 0.404(2) 0.042(5) Uiso d . 1 . .
C C62 0.95180(12) 0.26280(12) 0.60424(15) 0.0310(3) Uani d . 1 . .
C C63 1.00524(16) 0.16042(13) 0.58083(17) 0.0428(4) Uani d . 1 . .
H H63A 1.0861 0.1584 0.6265 0.064 Uiso calc PR 0.66(2) B 1
H H63B 1.0075 0.1481 0.4782 0.064 Uiso calc PR 0.66(2) B 1
H H63C 0.9571 0.1078 0.6225 0.064 Uiso calc PR 0.66(2) B 1
H H63D 0.9488 0.1187 0.5220 0.064 Uiso d PR 0.34(2) B 2
H H63E 1.0236 0.1270 0.6731 0.064 Uiso d PR 0.34(2) B 2
H H63F 1.0783 0.1686 0.5320 0.064 Uiso d PR 0.34(2) B 2
O O64 0.94306(11) 0.29781(8) 0.72423(11) 0.0419(3) Uani d . 1 . .
O O1A 0.66772(10) 0.34158(9) 0.02033(13) 0.0424(3) Uani d . 1 . .
C C2A 0.65996(13) 0.26859(12) 0.10092(17) 0.0345(4) Uani d . 1 . .
H H2A 0.7024 0.2723 0.1920 0.041 Uiso calc R 1 . .
N N3A 0.59688(11) 0.18486(10) 0.07072(14) 0.0342(3) Uani d . 1 . .
C C4A 0.59146(16) 0.10297(13) 0.1735(2) 0.0453(4) Uani d . 1 . .
H H4A1 0.6417 0.1197 0.2599 0.068 Uiso calc R 1 . .
H H4A2 0.6196 0.0399 0.1321 0.068 Uiso calc R 1 . .
H H4A3 0.5093 0.0940 0.1980 0.068 Uiso calc R 1 . .
C C5A 0.53209(15) 0.17015(14) -0.06731(19) 0.0428(4) Uani d . 1 . .
H H5A1 0.5349 0.2328 -0.1234 0.064 Uiso calc R 1 . .
H H5A2 0.4493 0.1532 -0.0534 0.064 Uiso calc R 1 . .
H H5A3 0.5684 0.1146 -0.1182 0.064 Uiso calc R 1 . .

loop_
_atom_site_aniso_label
_atom_site_aniso_U_11
_atom_site_aniso_U_22
_atom_site_aniso_U_33
_atom_site_aniso_U_12
_atom_site_aniso_U_13
_atom_site_aniso_U_23
N1 0.0304(6) 0.0251(6) 0.0284(6) -0.0028(5) 0.0007(5) -0.0004(5)
C2 0.0282(7) 0.0259(8) 0.0354(8) -0.0036(5) 0.0021(6) 0.0004(6)
C3 0.0358(8) 0.0253(8) 0.0462(9) -0.0023(6) 0.0060(7) -0.0044(7)
C4 0.0425(9) 0.0316(8) 0.0381(9) -0.0051(6) 0.0075(7) -0.0105(6)
C5 0.0372(8) 0.0364(9) 0.0286(8) -0.0047(6) 0.0035(6) -0.0047(6)
C6 0.0274(7) 0.0289(7) 0.0274(7) -0.0048(5) 0.0037(6) -0.0013(6)
N21 0.0427(7) 0.0242(7) 0.0357(7) 0.0002(5) -0.0061(5) 0.0000(5)
C22 0.0363(8) 0.0267(8) 0.0477(10) 0.0003(6) -0.0007(7) 0.0054(7)
C23 0.0551(10) 0.0372(9) 0.0465(10) 0.0033(8) -0.0091(8) 0.0091(7)
O24 0.0676(8) 0.0265(7) 0.0586(8) 0.0007(5) -0.0088(6) 0.0036(5)
N61 0.0360(7) 0.0288(7) 0.0203(6) -0.0005(5) 0.0008(5) -0.0009(5)
C62 0.0316(7) 0.0371(8) 0.0243(7) -0.0056(6) 0.0013(6) 0.0025(6)
C63 0.0500(9) 0.0470(10) 0.0315(8) 0.0106(8) 0.0025(7) 0.0089(7)
O64 0.0614(7) 0.0420(7) 0.0222(5) -0.0067(5) 0.0020(5) 0.0004(5)
O1A 0.0511(7) 0.0322(6) 0.0429(6) -0.0061(5) -0.0026(5) 0.0009(5)
C2A 0.0326(8) 0.0333(8) 0.0374(8) 0.0022(6) 0.0009(6) -0.0049(7)
N3A 0.0352(7) 0.0299(7) 0.0375(7) -0.0008(5) 0.0024(5) -0.0024(5)
C4A 0.0518(10) 0.0349(9) 0.0498(10) -0.0012(7) 0.0081(8) 0.0040(7)
C5A 0.0401(9) 0.0434(10) 0.0442(9) -0.0063(7) -0.0013(7) -0.0088(7)

loop_
_atom_type_symbol
_atom_type_description
_atom_type_scat_dispersion_real
_atom_type_scat_dispersion_imag
_atom_type_scat_source
C C 0.0033 0.0016 'International Tables Vol C Tables 4.2.6.8 and 6.1.1.4'
H H 0.0000 0.0000 'International Tables Vol C Tables 4.2.6.8 and 6.1.1.4'
N N 0.0061 0.0033 'International Tables Vol C Tables 4.2.6.8 and 6.1.1.4'
O O 0.0106 0.0060 'International Tables Vol C Tables 4.2.6.8 and 6.1.1.4'

loop_
_geom_angle_atom_site_label_1
_geom_angle_atom_site_label_2
_geom_angle_atom_site_label_3
_geom_angle_site_symmetry_1
_geom_angle_site_symmetry_3
_geom_angle
_geom_angle_publ_flag
C6 N1 C2 . . 118.16(12) ?
N1 C2 C3 . . 123.14(14) ?
N1 C2 N21 . . 112.22(13) ?
C3 C2 N21 . . 124.62(14) ?
C4 C3 C2 . . 117.36(14) ?
C4 C3 H3 . . 121.3 ?
C2 C3 H3 . . 121.3 ?
C3 C4 C5 . . 121.09(14) ?
C3 C4 H4 . . 119.5 ?
C5 C4 H4 . . 119.5 ?
C4 C5 C6 . . 117.13(14) ?
C4 C5 H5 . . 121.4 ?
C6 C5 H5 . . 121.4 ?
N1 C6 C5 . . 123.11(14) ?
N1 C6 N61 . . 112.17(12) ?
C5 C6 N61 . . 124.67(13) ?
C22 N21 C2 . . 127.83(14) ?
C22 N21 H21 . . 117.5(13) ?
C2 N21 H21 . . 114.6(13) ?
O24 C22 N21 . . 123.46(16) ?
O24 C22 C23 . . 122.22(15) ?
N21 C22 C23 . . 114.32(14) ?
C22 C23 H23A . . 109.5 ?
C22 C23 H23B . . 109.5 ?
C22 C23 H23C . . 109.5 ?
C22 C23 H23D . . 109.5 ?
C22 C23 H23E . . 109.5 ?
H23D C23 H23E . . 109.4 ?
C22 C23 H23F . . 109.5 ?
H23D C23 H23F . . 109.4 ?
H23E C23 H23F . . 109.4 ?
C62 N61 C6 . . 128.32(13) ?
C62 N61 H61 . . 116.3(12) ?
C6 N61 H61 . . 115.3(12) ?
O64 C62 N61 . . 123.06(14) ?
O64 C62 C63 . . 122.18(13) ?
N61 C62 C63 . . 114.76(13) ?
C62 C63 H63A . . 109.5 ?
C62 C63 H63B . . 109.5 ?
C62 C63 H63C . . 109.5 ?
C62 C63 H63D . . 109.5 ?
C62 C63 H63E . . 109.5 ?
H63D C63 H63E . . 109.5 ?
C62 C63 H63F . . 109.5 ?
H63D C63 H63F . . 109.5 ?
H63E C63 H63F . . 109.5 ?
O1A C2A N3A . . 125.21(15) ?
O1A C2A H2A . . 117.4 ?
N3A C2A H2A . . 117.4 ?
C2A N3A C4A . . 121.41(14) ?
C2A N3A C5A . . 121.75(14) ?
C4A N3A C5A . . 116.83(14) ?
N3A C4A H4A1 . . 109.5 ?
N3A C4A H4A2 . . 109.5 ?
H4A1 C4A H4A2 . . 109.5 ?
N3A C4A H4A3 . . 109.5 ?
H4A1 C4A H4A3 . . 109.5 ?
H4A2 C4A H4A3 . . 109.5 ?
N3A C5A H5A1 . . 109.5 ?
N3A C5A H5A2 . . 109.5 ?
H5A1 C5A H5A2 . . 109.5 ?
N3A C5A H5A3 . . 109.5 ?
H5A1 C5A H5A3 . . 109.5 ?
H5A2 C5A H5A3 . . 109.5 ?

loop_
_geom_bond_atom_site_label_1
_geom_bond_atom_site_label_2
_geom_bond_site_symmetry_2
_geom_bond_distance
_geom_bond_publ_flag
N1 C6 . 1.3390(19) ?
N1 C2 . 1.3395(19) ?
C2 C3 . 1.389(2) ?
C2 N21 . 1.404(2) ?
C3 C4 . 1.379(2) ?
C3 H3 . 0.9500 ?
C4 C5 . 1.383(2) ?
C4 H4 . 0.9500 ?
C5 C6 . 1.393(2) ?
C5 H5 . 0.9500 ?
C6 N61 . 1.3995(19) ?
N21 C22 . 1.362(2) ?
N21 H21 . 0.91(2) ?
C22 O24 . 1.220(2) ?
C22 C23 . 1.504(2) ?
C23 H23A . 0.9800 ?
C23 H23B . 0.9800 ?
C23 H23C . 0.9800 ?
C23 H23D . 0.9804 ?
C23 H23E . 0.9804 ?
C23 H23F . 0.9805 ?
N61 C62 . 1.3556(19) ?
N61 H61 . 0.87(2) ?
C62 O64 . 1.2287(18) ?
C62 C63 . 1.499(2) ?
C63 H63A . 0.9800 ?
C63 H63B . 0.9800 ?
C63 H63C . 0.9800 ?
C63 H63D . 0.9801 ?
C63 H63E . 0.9801 ?
C63 H63F . 0.9801 ?
O1A C2A . 1.2300(19) ?
C2A N3A . 1.331(2) ?
C2A H2A . 0.9500 ?
N3A C4A . 1.451(2) ?
N3A C5A . 1.453(2) ?
C4A H4A1 . 0.9800 ?
C4A H4A2 . 0.9800 ?
C4A H4A3 . 0.9800 ?
C5A H5A1 . 0.9800 ?
C5A H5A2 . 0.9800 ?
C5A H5A3 . 0.9800 ?

loop_
_geom_hbond_atom_site_label_D
_geom_hbond_atom_site_label_H
_geom_hbond_atom_site_label_A
_geom_hbond_site_symmetry_A
_geom_hbond_distance_DH
_geom_hbond_distance_HA
_geom_hbond_distance_DA
_geom_hbond_angle_DHA
N21 H21 O1A . 0.91(2) 2.00(2) 2.8979(18) 168.8(17)
N61 H61 O64 4_565 0.87(2) 2.01(2) 2.8757(16) 177.4(18)

loop_
_geom_torsion_atom_site_label_1
_geom_torsion_atom_site_label_2
_geom_torsion_atom_site_label_3
_geom_torsion_atom_site_label_4
_geom_torsion_site_symmetry_1
_geom_torsion_site_symmetry_2
_geom_torsion_site_symmetry_3
_geom_torsion_site_symmetry_4
_geom_torsion
_geom_torsion_publ_flag
C6 N1 C2 C3 . . . . -0.8(2) ?
C6 N1 C2 N21 . . . . -179.05(12) ?
N1 C2 C3 C4 . . . . -0.1(2) ?
N21 C2 C3 C4 . . . . 177.94(14) ?
C2 C3 C4 C5 . . . . 0.5(2) ?
C3 C4 C5 C6 . . . . 0.1(2) ?
C2 N1 C6 C5 . . . . 1.4(2) ?
C2 N1 C6 N61 . . . . -176.13(11) ?
C4 C5 C6 N1 . . . . -1.0(2) ?
C4 C5 C6 N61 . . . . 176.14(13) ?
N1 C2 N21 C22 . . . . -165.90(14) ?
C3 C2 N21 C22 . . . . 15.8(2) ?
C2 N21 C22 O24 . . . . 0.5(3) ?
C2 N21 C22 C23 . . . . -179.08(14) ?
N1 C6 N61 C62 . . . . -169.19(13) ?
C5 C6 N61 C62 . . . . 13.4(2) ?
C6 N61 C62 O64 . . . . 3.5(2) ?
C6 N61 C62 C63 . . . . -176.79(13) ?
O1A C2A N3A C4A . . . . -179.06(14) ?
O1A C2A N3A C5A . . . . 2.1(2) ?
